data_4117931
loop_
_publ_author_name
'Feng-Rong Dai'
'Zhenqiang Wang'

_publ_section_title
;
 Modular Assembly of Metal-Organic Supercontainers Incorporating
 Sulfonylcalixarenes
;
_journal_name_full 'Journal of the American Chemical Society'
_journal_page_first 8002
_journal_page_last 8005
_journal_paper_doi 10.1021/ja300095j
_journal_volume 134
_journal_year 2012
_chemical_formula_moiety 'C216 H156 Co24 O126 S24'
_chemical_formula_sum 'C216 H156 Co24 O126 S24'
_chemical_formula_weight 6951.17
_chemical_name_systematic
;
 ?
;
_space_group_IT_number 148
_symmetry_cell_setting rhombohedral
_symmetry_space_group_name_Hall '-R 3'
_symmetry_space_group_name_H-M 'R -3 :H'
_atom_sites_solution_hydrogens geom
_atom_sites_solution_primary direct
_atom_sites_solution_secondary difmap
_audit_creation_method SHELXL-97
_cell_angle_alpha 90.00
_cell_angle_beta 90.00
_cell_angle_gamma 120.00
_cell_formula_units_Z 3
_cell_length_a 25.7198(7)
_cell_length_b 25.7198(7)
_cell_length_c 60.934(3)
_cell_measurement_reflns_used 9386
_cell_measurement_temperature 100(2)
_cell_measurement_theta_max 19.35
_cell_measurement_theta_min 2.27
_cell_volume 34908(2)
_computing_cell_refinement 'Bruker SMART'
_computing_data_collection 'Bruker SMART'
_computing_data_reduction 'Bruker SAINT'
_computing_molecular_graphics 'Bruker SHELXTL'
_computing_publication_material 'Bruker SHELXTL'
_computing_structure_refinement 'SHELXL-97 (Sheldrick, 1997)'
_computing_structure_solution 'SHELXS-97 (Sheldrick, 1990)'
_diffrn_ambient_temperature 100(2)
_diffrn_measured_fraction_theta_full 0.997
_diffrn_measured_fraction_theta_max 0.997
_diffrn_measurement_device_type 'CCD area detector'
_diffrn_measurement_method 'phi and omega scans'
_diffrn_radiation_monochromator graphite
_diffrn_radiation_source 'fine-focus sealed tube'
_diffrn_radiation_type MoK\a
_diffrn_radiation_wavelength 0.71073
_diffrn_reflns_av_R_equivalents 0.0453
_diffrn_reflns_av_sigmaI/netI 0.0219
_diffrn_reflns_limit_h_max 23
_diffrn_reflns_limit_h_min -23
_diffrn_reflns_limit_k_max 23
_diffrn_reflns_limit_k_min -23
_diffrn_reflns_limit_l_max 56
_diffrn_reflns_limit_l_min -56
_diffrn_reflns_number 65400
_diffrn_reflns_theta_full 19.35
_diffrn_reflns_theta_max 19.35
_diffrn_reflns_theta_min 1.62
_exptl_absorpt_coefficient_mu 0.994
_exptl_absorpt_correction_T_max 0.7892
_exptl_absorpt_correction_T_min 0.7161
_exptl_absorpt_correction_type multi-scan
_exptl_absorpt_process_details SADABS
_exptl_crystal_colour red
_exptl_crystal_density_diffrn 0.992
_exptl_crystal_density_meas ?
_exptl_crystal_description block
_exptl_crystal_F_000 10476
_exptl_crystal_size_max 0.36
_exptl_crystal_size_mid 0.25
_exptl_crystal_size_min 0.25
_platon_squeeze_details
;
;
_refine_diff_density_max 1.349
_refine_diff_density_min -0.305
_refine_diff_density_rms 0.059
_refine_ls_extinction_method none
_refine_ls_goodness_of_fit_ref 1.139
_refine_ls_hydrogen_treatment constr
_refine_ls_matrix_type full
_refine_ls_number_parameters 581
_refine_ls_number_reflns 6590
_refine_ls_number_restraints 6
_refine_ls_restrained_S_all 1.155
_refine_ls_R_factor_all 0.0466
_refine_ls_R_factor_gt 0.0390
_refine_ls_shift/su_max 0.001
_refine_ls_shift/su_mean 0.000
_refine_ls_structure_factor_coef Fsqd
_refine_ls_weighting_details 'calc w=1/[\s^2^(Fo^2^)+(0.0800P)^2^+0.0000P] where P=(Fo^2^+2Fc^2^)/3'
_refine_ls_weighting_scheme calc
_refine_ls_wR_factor_gt 0.1146
_refine_ls_wR_factor_ref 0.1176
_reflns_number_gt 5625
_reflns_number_total 6590
_reflns_threshold_expression >2sigma(I)
_cod_data_source_file ja300095j_si_006.cif
_cod_data_source_block MOSC-3-Co
_cod_depositor_comments
;
The following automatic conversions were performed:

'_exptl_crystal_density_meas' value 'none' was changed to '?' - the
value is perceived as not measured.

Automatic conversion script
Id: cif_fix_values 3008 2015-01-20 13:52:24Z robertas 
;
_cod_original_sg_symbol_H-M 'R -3'
_cod_database_code 4117931

loop_
_symmetry_equiv_pos_as_xyz
'x, y, z'
'-y, x-y, z'
'-x+y, -x, z'
'x+2/3, y+1/3, z+1/3'
'-y+2/3, x-y+1/3, z+1/3'
'-x+y+2/3, -x+1/3, z+1/3'
'x+1/3, y+2/3, z+2/3'
'-y+1/3, x-y+2/3, z+2/3'
'-x+y+1/3, -x+2/3, z+2/3'
'-x, -y, -z'
'y, -x+y, -z'
'x-y, x, -z'
'-x+2/3, -y+1/3, -z+1/3'
'y+2/3, -x+y+1/3, -z+1/3'
'x-y+2/3, x+1/3, -z+1/3'
'-x+1/3, -y+2/3, -z+2/3'
'y+1/3, -x+y+2/3, -z+2/3'
'x-y+1/3, x+2/3, -z+2/3'

loop_
_atom_site_label
_atom_site_type_symbol
_atom_site_fract_x
_atom_site_fract_y
_atom_site_fract_z
_atom_site_U_iso_or_equiv
_atom_site_adp_type
_atom_site_occupancy
_atom_site_symmetry_multiplicity
_atom_site_calc_flag
_atom_site_refinement_flags
Co1 Co 0.28501(3) 0.36148(3) 0.114563(10) 0.0302(2) Uani 1 1 d .
Co2 Co 0.31227(3) 0.43879(3) 0.073807(10) 0.0297(2) Uani 1 1 d .
Co3 Co 0.18454(3) 0.41717(3) 0.073388(9) 0.0279(2) Uani 1 1 d .
Co4 Co 0.15821(3) 0.34069(3) 0.114428(10) 0.0289(2) Uani 1 1 d .
S1 S 0.34607(6) 0.39006(7) 0.03341(2) 0.0455(4) Uani 1 1 d .
S2 S 0.11072(6) 0.34871(6) 0.03275(2) 0.0424(4) Uani 1 1 d .
S3 S 0.05981(6) 0.20907(6) 0.10871(2) 0.0429(4) Uani 1 1 d .
S4 S 0.29438(6) 0.24768(6) 0.10882(2) 0.0460(4) Uani 1 1 d .
O1 O 0.24604(11) 0.41986(11) 0.10177(4) 0.0169(7) Uiso 1 1 d .
O2 O 0.31357(14) 0.29960(14) 0.12219(5) 0.0438(9) Uani 1 1 d .
O3 O 0.31557(17) 0.20789(17) 0.11517(6) 0.0629(11) Uani 1 1 d .
O4 O 0.30323(13) 0.35464(13) 0.08145(5) 0.0342(8) Uani 1 1 d .
O5 O 0.36411(15) 0.44254(15) 0.04655(5) 0.0461(9) Uani 1 1 d .
O6 O 0.38506(19) 0.39796(19) 0.01532(6) 0.0744(12) Uani 1 1 d .
O7 O 0.23684(13) 0.39326(13) 0.05360(5) 0.0331(8) Uani 1 1 d .
O8 O 0.12857(13) 0.40072(14) 0.04590(5) 0.0378(8) Uani 1 1 d .
O9 O 0.07288(15) 0.34165(16) 0.01458(5) 0.0552(10) Uani 1 1 d .
O10 O 0.13069(14) 0.32633(13) 0.08147(5) 0.0312(8) Uani 1 1 d .
O11 O 0.07812(14) 0.26127(13) 0.12175(5) 0.0402(9) Uani 1 1 d .
O12 O 0.00428(15) 0.15719(15) 0.11542(6) 0.0597(11) Uani 1 1 d .
O13 O 0.19893(13) 0.28851(14) 0.10892(5) 0.0319(8) Uani 1 1 d .
O14 O 0.36914(15) 0.42809(16) 0.12088(5) 0.0450(9) Uani 1 1 d .
O15 O 0.38893(14) 0.48336(14) 0.09110(6) 0.0428(9) Uani 1 1 d .
O16 O 0.32520(15) 0.52053(14) 0.06589(5) 0.0402(9) Uani 1 1 d .
O17 O 0.23199(16) 0.50337(14) 0.06439(5) 0.0397(9) Uani 1 1 d .
O18 O 0.13312(15) 0.44087(14) 0.09070(5) 0.0405(9) Uani 1 1 d .
O19 O 0.11634(15) 0.38719(15) 0.12076(5) 0.0434(9) Uani 1 1 d .
O20 O 0.17755(16) 0.34976(16) 0.14656(5) 0.0469(9) Uani 1 1 d .
O21 O 0.27032(15) 0.36468(15) 0.14659(5) 0.0440(9) Uani 1 1 d .
C1 C 0.3203(2) 0.3209(2) 0.07131(8) 0.0331(13) Uani 1 1 d .
C2 C 0.3190(2) 0.2713(2) 0.08168(8) 0.0428(14) Uani 1 1 d .
C3 C 0.3385(3) 0.2369(3) 0.07073(11) 0.079(2) Uani 1 1 d .
H3 H 0.3373 0.2037 0.0780 0.095 Uiso 1 1 calc R
C4 C 0.3593(4) 0.2497(4) 0.04979(12) 0.105(3) Uani 1 1 d .
H4 H 0.3722 0.2255 0.0425 0.126 Uiso 1 1 calc R
C5 C 0.3613(3) 0.2983(3) 0.03915(10) 0.075(2) Uani 1 1 d .
H5 H 0.3765 0.3082 0.0246 0.090 Uiso 1 1 calc R
C6 C 0.3414(2) 0.3320(2) 0.04965(8) 0.0418(14) Uani 1 1 d .
C7 C 0.2288(2) 0.3707(2) 0.03406(8) 0.0383(14) Uani 1 1 d .
C8 C 0.2746(3) 0.3656(3) 0.02276(8) 0.0563(17) Uani 1 1 d .
C9 C 0.2646(4) 0.3406(4) 0.00204(11) 0.129(4) Uani 1 1 d .
H9 H 0.2962 0.3381 -0.0050 0.155 Uiso 1 1 calc R
C10 C 0.2125(4) 0.3200(5) -0.00842(13) 0.175(6) Uani 1 1 d .
H10 H 0.2070 0.3034 -0.0227 0.210 Uiso 1 1 calc R
C11 C 0.1662(3) 0.3234(4) 0.00215(12) 0.123(4) Uani 1 1 d .
H11 H 0.1287 0.3083 -0.0051 0.148 Uiso 1 1 calc R
C12 C 0.1730(3) 0.3478(3) 0.02262(8) 0.0535(16) Uani 1 1 d .
C13 C 0.0873(2) 0.2808(2) 0.07119(8) 0.0423(14) Uani 1 1 d .
C14 C 0.0734(3) 0.2841(2) 0.04908(9) 0.0624(17) Uani 1 1 d .
C15 C 0.0297(4) 0.2365(3) 0.03792(12) 0.136(4) Uani 1 1 d .
H15 H 0.0222 0.2409 0.0230 0.163 Uiso 1 1 calc R
C16 C -0.0031(4) 0.1831(4) 0.04801(14) 0.147(4) Uani 1 1 d U
H16 H -0.0325 0.1498 0.0399 0.177 Uiso 1 1 calc R
C17 C 0.0056(4) 0.1759(3) 0.07051(13) 0.132(4) Uani 1 1 d .
H17 H -0.0192 0.1391 0.0779 0.158 Uiso 1 1 calc R
C18 C 0.0516(3) 0.2245(2) 0.08145(8) 0.0554(16) Uani 1 1 d .
C19 C 0.1775(2) 0.2306(2) 0.10884(8) 0.0378(14) Uani 1 1 d .
C20 C 0.1148(2) 0.1892(2) 0.10850(8) 0.0441(14) Uani 1 1 d .
C21 C 0.0942(3) 0.1285(3) 0.10873(12) 0.082(2) Uani 1 1 d .
H21 H 0.0521 0.1013 0.1089 0.098 Uiso 1 1 calc R
C22 C 0.1323(4) 0.1062(3) 0.10875(15) 0.111(3) Uani 1 1 d .
H22 H 0.1167 0.0640 0.1087 0.133 Uiso 1 1 calc R
C23 C 0.1932(3) 0.1443(3) 0.10878(12) 0.083(2) Uani 1 1 d .
H23 H 0.2196 0.1285 0.1089 0.100 Uiso 1 1 calc R
C24 C 0.2160(2) 0.2051(2) 0.10870(9) 0.0477(15) Uani 1 1 d .
C25 C 0.4017(2) 0.4730(2) 0.10972(9) 0.0333(13) Uani 1 1 d .
C26 C 0.4633(2) 0.5178(2) 0.11896(7) 0.0408(14) Uani 1 1 d .
H26 H 0.4917 0.5046 0.1137 0.049 Uiso 1 1 calc R
C27 C 0.4866(2) 0.5808(2) 0.11006(7) 0.0358(13) Uani 1 1 d .
H27A H 0.4884 0.5801 0.0938 0.043 Uiso 1 1 calc R
H27B H 0.4585 0.5950 0.1141 0.043 Uiso 1 1 calc R
C28 C 0.5475(2) 0.6233(2) 0.11889(7) 0.0412(14) Uani 1 1 d .
H28 H 0.5741 0.6077 0.1138 0.049 Uiso 1 1 calc R
C29 C 0.5497(2) 0.62289(19) 0.14381(7) 0.0346(13) Uani 1 1 d .
H29A H 0.5916 0.6490 0.1488 0.042 Uiso 1 1 calc R
H29B H 0.5250 0.6391 0.1498 0.042 Uiso 1 1 calc R
C30 C 0.5267(2) 0.5603(2) 0.15226(7) 0.0436(14) Uani 1 1 d .
H30 H 0.5543 0.5468 0.1463 0.052 Uiso 1 1 calc R
C31 C 0.4647(2) 0.5163(2) 0.14368(7) 0.0372(13) Uani 1 1 d .
H31A H 0.4531 0.4753 0.1486 0.045 Uiso 1 1 calc R
H31B H 0.4352 0.5266 0.1497 0.045 Uiso 1 1 calc R
C32 C 0.2877(3) 0.5367(2) 0.06328(7) 0.0332(13) Uani 1 1 d .
C33 C 0.3116(2) 0.6036(2) 0.05689(8) 0.0405(14) Uani 1 1 d .
H33 H 0.3126 0.6058 0.0405 0.049 Uiso 1 1 calc R
C34 C 0.2698(2) 0.62592(19) 0.06474(8) 0.0345(13) Uani 1 1 d .
H34A H 0.2288 0.5992 0.0591 0.041 Uiso 1 1 calc R
H34B H 0.2680 0.6249 0.0810 0.041 Uiso 1 1 calc R
C35 C 0.1119(2) 0.4251(2) 0.10963(9) 0.0346(13) Uani 1 1 d .
C36 C 0.2254(3) 0.3612(2) 0.15610(8) 0.0348(13) Uani 1 1 d .

loop_
_atom_site_aniso_label
_atom_site_aniso_U_11
_atom_site_aniso_U_22
_atom_site_aniso_U_33
_atom_site_aniso_U_23
_atom_site_aniso_U_13
_atom_site_aniso_U_12
Co1 0.0319(4) 0.0263(4) 0.0297(4) -0.0060(3) 0.0001(3) 0.0124(3)
Co2 0.0354(4) 0.0292(4) 0.0269(4) -0.0064(3) -0.0042(3) 0.0180(3)
Co3 0.0311(4) 0.0251(4) 0.0251(4) -0.0054(3) -0.0016(3) 0.0123(3)
Co4 0.0333(4) 0.0240(4) 0.0285(4) -0.0060(3) -0.0049(3) 0.0136(3)
S1 0.0528(10) 0.0621(10) 0.0326(8) -0.0043(8) 0.0035(7) 0.0369(8)
S2 0.0477(9) 0.0445(9) 0.0361(8) -0.0118(7) -0.0157(7) 0.0239(8)
S3 0.0392(9) 0.0261(9) 0.0564(9) 0.0016(7) -0.0056(7) 0.0111(8)
S4 0.0539(10) 0.0471(10) 0.0503(9) -0.0034(8) -0.0054(7) 0.0351(8)
O2 0.051(2) 0.039(2) 0.048(2) 0.0030(18) 0.0011(18) 0.0277(19)
O3 0.073(3) 0.066(3) 0.071(3) 0.008(2) 0.000(2) 0.051(2)
O4 0.041(2) 0.031(2) 0.035(2) -0.0038(16) 0.0022(16) 0.0221(18)
O5 0.050(2) 0.056(2) 0.036(2) -0.0035(19) 0.0116(17) 0.029(2)
O6 0.090(3) 0.110(3) 0.050(2) 0.003(2) 0.015(2) 0.070(3)
O7 0.038(2) 0.036(2) 0.021(2) -0.0094(16) -0.0029(15) 0.0157(17)
O8 0.041(2) 0.047(2) 0.0298(18) -0.0085(17) -0.0112(16) 0.0258(18)
O9 0.055(2) 0.074(3) 0.039(2) -0.0081(19) -0.0164(19) 0.034(2)
O10 0.031(2) 0.025(2) 0.0300(19) -0.0109(16) -0.0098(16) 0.0085(18)
O11 0.035(2) 0.029(2) 0.049(2) 0.0024(17) 0.0002(17) 0.0103(17)
O12 0.049(3) 0.037(2) 0.085(3) 0.009(2) -0.004(2) 0.015(2)
O13 0.036(2) 0.021(2) 0.037(2) -0.0069(15) -0.0070(15) 0.0134(17)
O14 0.043(2) 0.043(2) 0.035(2) 0.0075(19) -0.0024(18) 0.011(2)
O15 0.041(2) 0.037(2) 0.042(2) 0.0057(18) -0.0111(18) 0.0133(18)
O16 0.030(2) 0.032(2) 0.058(2) 0.0060(17) -0.0034(17) 0.0151(19)
O17 0.027(2) 0.025(2) 0.064(2) 0.0040(17) 0.0020(18) 0.0106(19)
O18 0.055(2) 0.040(2) 0.036(2) 0.0004(18) 0.0085(19) 0.0315(19)
O19 0.062(3) 0.046(2) 0.036(2) 0.0086(19) 0.0114(17) 0.038(2)
O20 0.047(2) 0.075(3) 0.029(2) -0.0102(18) -0.0045(19) 0.037(2)
O21 0.030(2) 0.066(3) 0.033(2) -0.0111(17) 0.0008(17) 0.0222(19)
C1 0.034(3) 0.032(3) 0.042(4) -0.019(3) -0.012(3) 0.023(3)
C2 0.054(4) 0.046(4) 0.046(3) -0.014(3) -0.007(3) 0.038(3)
C3 0.132(6) 0.077(5) 0.069(5) 0.000(4) 0.004(4) 0.083(5)
C4 0.188(9) 0.124(7) 0.069(5) 0.008(5) 0.045(5) 0.128(7)
C5 0.117(6) 0.097(5) 0.048(4) -0.006(4) 0.012(4) 0.081(5)
C6 0.055(4) 0.060(4) 0.026(3) -0.014(3) -0.004(3) 0.041(3)
C7 0.061(4) 0.044(3) 0.026(3) -0.011(3) -0.007(3) 0.038(3)
C8 0.068(4) 0.095(5) 0.032(3) -0.026(3) -0.017(3) 0.060(4)
C9 0.119(7) 0.277(11) 0.074(5) -0.105(6) -0.055(5) 0.161(8)
C10 0.169(9) 0.370(16) 0.099(6) -0.156(9) -0.087(7) 0.218(11)
C11 0.111(6) 0.224(10) 0.095(6) -0.111(6) -0.080(5) 0.130(7)
C12 0.071(4) 0.078(4) 0.029(3) -0.036(3) -0.031(3) 0.050(4)
C13 0.045(4) 0.035(4) 0.047(4) -0.010(3) -0.016(3) 0.020(3)
C14 0.082(5) 0.034(4) 0.048(4) -0.018(3) -0.033(3) 0.012(4)
C15 0.198(9) 0.030(4) 0.079(5) 0.007(4) -0.076(6) -0.020(5)
C16 0.172(7) 0.081(6) 0.098(6) -0.017(5) -0.074(5) -0.005(5)
C17 0.179(9) 0.033(4) 0.099(6) 0.006(4) -0.070(6) -0.010(5)
C18 0.069(4) 0.022(4) 0.053(4) -0.010(3) -0.030(3) 0.006(3)
C19 0.053(4) 0.023(4) 0.043(3) -0.004(3) -0.002(3) 0.024(4)
C20 0.048(4) 0.007(3) 0.065(4) -0.007(2) 0.001(3) 0.004(3)
C21 0.053(4) 0.047(5) 0.144(7) -0.009(4) -0.006(4) 0.023(4)
C22 0.073(6) 0.038(4) 0.217(10) -0.009(5) 0.009(6) 0.025(5)
C23 0.050(5) 0.043(5) 0.160(7) -0.014(4) 0.001(4) 0.025(4)
C24 0.046(4) 0.024(4) 0.071(4) -0.008(3) 0.003(3) 0.016(3)
C25 0.038(4) 0.029(3) 0.034(3) 0.005(3) 0.003(3) 0.017(3)
C26 0.044(4) 0.033(3) 0.038(3) 0.004(3) -0.006(3) 0.014(3)
C27 0.033(3) 0.037(3) 0.026(3) 0.001(2) -0.004(2) 0.009(3)
C28 0.042(4) 0.036(3) 0.037(3) 0.010(3) -0.003(3) 0.013(3)
C29 0.034(3) 0.023(3) 0.029(3) 0.006(2) 0.000(2) 0.001(3)
C30 0.047(4) 0.047(4) 0.032(3) 0.006(3) -0.004(3) 0.021(3)
C31 0.033(3) 0.037(3) 0.031(3) 0.000(2) -0.009(2) 0.009(3)
C32 0.037(4) 0.032(4) 0.031(3) -0.004(2) -0.004(3) 0.017(4)
C33 0.034(4) 0.037(3) 0.051(3) -0.001(3) -0.001(3) 0.018(3)
C34 0.027(3) 0.024(3) 0.056(3) 0.000(2) 0.000(2) 0.015(3)
C35 0.036(3) 0.033(3) 0.032(4) 0.003(3) 0.008(3) 0.016(3)
C36 0.038(4) 0.028(3) 0.034(4) -0.001(2) -0.005(3) 0.013(3)

loop_
_atom_type_symbol
_atom_type_description
_atom_type_scat_dispersion_real
_atom_type_scat_dispersion_imag
_atom_type_scat_source
C C 0.0033 0.0016 'International Tables Vol C Tables 4.2.6.8 and 6.1.1.4'
H H 0.0000 0.0000 'International Tables Vol C Tables 4.2.6.8 and 6.1.1.4'
O O 0.0106 0.0060 'International Tables Vol C Tables 4.2.6.8 and 6.1.1.4'
S S 0.1246 0.1234 'International Tables Vol C Tables 4.2.6.8 and 6.1.1.4'
Co Co 0.3494 0.9721 'International Tables Vol C Tables 4.2.6.8 and 6.1.1.4'

loop_
_geom_angle_atom_site_label_1
_geom_angle_atom_site_label_2
_geom_angle_atom_site_label_3
_geom_angle
_geom_angle_site_symmetry_1
_geom_angle_site_symmetry_3
O21 Co1 O14 85.59(13) . .
O21 Co1 O13 93.45(13) . .
O14 Co1 O13 176.42(13) . .
O21 Co1 O4 176.08(14) . .
O14 Co1 O4 93.73(12) . .
O13 Co1 O4 86.99(11) . .
O21 Co1 O2 87.72(13) . .
O14 Co1 O2 88.18(13) . .
O13 Co1 O2 88.33(12) . .
O4 Co1 O2 88.40(12) . .
O21 Co1 O1 98.62(12) . .
O14 Co1 O1 98.16(12) . .
O13 Co1 O1 85.39(10) . .
O4 Co1 O1 85.30(10) . .
O2 Co1 O1 171.32(11) . .
O15 Co2 O16 85.84(13) . .
O15 Co2 O7 175.38(13) . .
O16 Co2 O7 93.79(12) . .
O15 Co2 O5 88.24(13) . .
O16 Co2 O5 89.60(13) . .
O7 Co2 O5 87.14(12) . .
O15 Co2 O4 92.46(12) . .
O16 Co2 O4 177.03(13) . .
O7 Co2 O4 87.71(12) . .
O5 Co2 O4 87.92(12) . .
O15 Co2 O1 98.32(12) . .
O16 Co2 O1 96.73(12) . .
O7 Co2 O1 86.31(10) . .
O5 Co2 O1 171.17(11) . .
O4 Co2 O1 85.91(10) . .
O17 Co3 O18 86.39(13) . .
O17 Co3 O10 176.45(13) . .
O18 Co3 O10 92.67(13) . .
O17 Co3 O8 88.95(13) . .
O18 Co3 O8 89.48(13) . .
O10 Co3 O8 87.63(12) . .
O17 Co3 O7 92.40(12) . .
O18 Co3 O7 176.87(12) . .
O10 Co3 O7 88.37(11) . .
O8 Co3 O7 87.62(12) . .
O17 Co3 O1 98.17(12) . .
O18 Co3 O1 98.16(11) . .
O10 Co3 O1 85.34(10) . .
O8 Co3 O1 169.84(11) . .
O7 Co3 O1 84.86(10) . .
O19 Co4 O20 85.34(14) . .
O19 Co4 O11 88.92(13) . .
O20 Co4 O11 88.35(13) . .
O19 Co4 O10 93.13(12) . .
O20 Co4 O10 175.36(14) . .
O11 Co4 O10 87.23(12) . .
O19 Co4 O13 177.01(14) . .
O20 Co4 O13 93.23(12) . .
O11 Co4 O13 88.42(12) . .
O10 Co4 O13 88.09(11) . .
O19 Co4 O1 96.87(12) . .
O20 Co4 O1 98.53(12) . .
O11 Co4 O1 171.32(11) . .
O10 Co4 O1 86.00(10) . .
O13 Co4 O1 85.93(11) . .
O5 S1 O6 115.0(2) . .
O5 S1 C8 109.5(2) . .
O6 S1 C8 107.5(3) . .
O5 S1 C6 109.9(2) . .
O6 S1 C6 107.5(2) . .
C8 S1 C6 107.1(3) . .
O8 S2 O9 115.8(2) . .
O8 S2 C12 110.4(2) . .
O9 S2 C12 107.4(2) . .
O8 S2 C14 109.7(2) . .
O9 S2 C14 107.8(2) . .
C12 S2 C14 105.1(3) . .
O11 S3 O12 115.0(2) . .
O11 S3 C20 110.5(2) . .
O12 S3 C20 107.8(2) . .
O11 S3 C18 109.7(2) . .
O12 S3 C18 107.7(2) . .
C20 S3 C18 105.7(3) . .
O2 S4 O3 116.0(2) . .
O2 S4 C24 109.9(2) . .
O3 S4 C24 106.6(2) . .
O2 S4 C2 108.5(2) . .
O3 S4 C2 107.4(2) . .
C24 S4 C2 108.3(3) . .
Co2 O1 Co4 137.73(12) . .
Co2 O1 Co1 82.58(8) . .
Co4 O1 Co1 82.22(8) . .
Co2 O1 Co3 82.81(8) . .
Co4 O1 Co3 82.52(8) . .
Co1 O1 Co3 137.75(11) . .
S4 O2 Co1 119.49(19) . .
C1 O4 Co1 132.3(3) . .
C1 O4 Co2 132.5(3) . .
Co1 O4 Co2 92.35(12) . .
S1 O5 Co2 120.0(2) . .
C7 O7 Co2 133.4(3) . .
C7 O7 Co3 132.2(3) . .
Co2 O7 Co3 92.78(12) . .
S2 O8 Co3 120.16(18) . .
C13 O10 Co3 132.9(3) . .
C13 O10 Co4 132.7(3) . .
Co3 O10 Co4 92.98(12) . .
S3 O11 Co4 120.02(19) . .
C19 O13 Co1 132.7(3) . .
C19 O13 Co4 132.0(3) . .
Co1 O13 Co4 92.44(12) . .
C25 O14 Co1 128.8(3) . .
C25 O15 Co2 129.9(3) . .
C32 O16 Co2 129.2(3) . .
C32 O17 Co3 129.0(3) . .
C35 O18 Co3 129.1(3) . .
C35 O19 Co4 130.7(3) . .
C36 O20 Co4 129.6(3) . .
C36 O21 Co1 129.4(3) . .
O4 C1 C6 122.4(5) . .
O4 C1 C2 121.7(4) . .
C6 C1 C2 116.0(4) . .
C3 C2 C1 120.6(5) . .
C3 C2 S4 114.4(4) . .
C1 C2 S4 125.0(4) . .
C4 C3 C2 121.4(6) . .
C4 C3 H3 119.3 . .
C2 C3 H3 119.3 . .
C3 C4 C5 119.3(6) . .
C3 C4 H4 120.3 . .
C5 C4 H4 120.3 . .
C6 C5 C4 119.7(6) . .
C6 C5 H5 120.1 . .
C4 C5 H5 120.1 . .
C5 C6 C1 122.9(5) . .
C5 C6 S1 113.0(4) . .
C1 C6 S1 124.2(4) . .
O7 C7 C8 122.0(5) . .
O7 C7 C12 122.4(4) . .
C8 C7 C12 115.5(4) . .
C9 C8 C7 121.0(5) . .
C9 C8 S1 115.2(5) . .
C7 C8 S1 123.9(4) . .
C10 C9 C8 122.6(6) . .
C10 C9 H9 118.7 . .
C8 C9 H9 118.7 . .
C9 C10 C11 118.4(6) . .
C9 C10 H10 120.8 . .
C11 C10 H10 120.8 . .
C12 C11 C10 122.1(6) . .
C12 C11 H11 118.9 . .
C10 C11 H11 118.9 . .
C11 C12 C7 120.4(5) . .
C11 C12 S2 115.1(5) . .
C7 C12 S2 124.4(4) . .
O10 C13 C14 122.3(5) . .
O10 C13 C18 122.2(4) . .
C14 C13 C18 115.6(5) . .
C15 C14 C13 123.0(5) . .
C15 C14 S2 112.6(5) . .
C13 C14 S2 124.4(4) . .
C16 C15 C14 120.2(6) . .
C16 C15 H15 119.9 . .
C14 C15 H15 119.9 . .
C15 C16 C17 121.1(7) . .
C15 C16 H16 119.5 . .
C17 C16 H16 119.5 . .
C18 C17 C16 117.8(6) . .
C18 C17 H17 121.1 . .
C16 C17 H17 121.1 . .
C17 C18 C13 122.3(5) . .
C17 C18 S3 113.4(5) . .
C13 C18 S3 124.3(4) . .
O13 C19 C20 122.0(4) . .
O13 C19 C24 121.8(5) . .
C20 C19 C24 116.2(4) . .
C21 C20 C19 120.0(5) . .
C21 C20 S3 115.3(4) . .
C19 C20 S3 124.6(4) . .
C22 C21 C20 121.8(6) . .
C22 C21 H21 119.1 . .
C20 C21 H21 119.1 . .
C21 C22 C23 120.4(6) . .
C21 C22 H22 119.8 . .
C23 C22 H22 119.8 . .
C22 C23 C24 120.1(6) . .
C22 C23 H23 120.0 . .
C24 C23 H23 120.0 . .
C23 C24 C19 121.5(5) . .
C23 C24 S4 114.6(4) . .
C19 C24 S4 123.9(4) . .
O14 C25 O15 125.0(5) . .
O14 C25 C26 117.7(5) . .
O15 C25 C26 117.3(5) . .
C31 C26 C27 112.5(4) . .
C31 C26 C25 112.2(4) . .
C27 C26 C25 112.4(4) . .
C31 C26 H26 106.4 . .
C27 C26 H26 106.4 . .
C25 C26 H26 106.4 . .
C28 C27 C26 111.2(4) . .
C28 C27 H27A 109.4 . .
C26 C27 H27A 109.4 . .
C28 C27 H27B 109.4 . .
C26 C27 H27B 109.4 . .
H27A C27 H27B 108.0 . .
C27 C28 C29 112.6(4) . .
C27 C28 C35 113.8(4) . 2_665
C29 C28 C35 112.2(4) . 2_665
C27 C28 H28 105.8 . .
C29 C28 H28 105.8 . .
C35 C28 H28 105.8 2_665 .
C30 C29 C28 110.7(4) . .
C30 C29 H29A 109.5 . .
C28 C29 H29A 109.5 . .
C30 C29 H29B 109.5 . .
C28 C29 H29B 109.5 . .
H29A C29 H29B 108.1 . .
C29 C30 C31 112.7(4) . .
C29 C30 C36 112.0(4) . 15
C31 C30 C36 112.7(4) . 15
C29 C30 H30 106.3 . .
C31 C30 H30 106.3 . .
C36 C30 H30 106.3 15 .
C26 C31 C30 110.8(4) . .
C26 C31 H31A 109.5 . .
C30 C31 H31A 109.5 . .
C26 C31 H31B 109.5 . .
C30 C31 H31B 109.5 . .
H31A C31 H31B 108.1 . .
O16 C32 O17 125.5(4) . .
O16 C32 C33 117.4(5) . .
O17 C32 C33 117.0(5) . .
C34 C33 C34 110.8(5) 2_665 .
C34 C33 C32 112.4(4) 2_665 .
C34 C33 C32 111.9(4) . .
C34 C33 H33 107.1 2_665 .
C34 C33 H33 107.1 . .
C32 C33 H33 107.1 . .
C33 C34 C33 110.0(5) 3_565 .
C33 C34 H34A 109.7 3_565 .
C33 C34 H34A 109.7 . .
C33 C34 H34B 109.7 3_565 .
C33 C34 H34B 109.7 . .
H34A C34 H34B 108.2 . .
O19 C35 O18 124.1(4) . .
O19 C35 C28 118.5(4) . 3_565
O18 C35 C28 117.3(5) . 3_565
O21 C36 O20 124.2(4) . .
O21 C36 C30 118.3(5) . 14_455
O20 C36 C30 117.4(5) . 14_455

loop_
_geom_bond_atom_site_label_1
_geom_bond_atom_site_label_2
_geom_bond_distance
_geom_bond_site_symmetry_2
Co1 O21 1.997(3) .
Co1 O14 2.015(3) .
Co1 O13 2.095(3) .
Co1 O4 2.099(3) .
Co1 O2 2.112(3) .
Co1 O1 2.318(3) .
Co2 O15 2.013(3) .
Co2 O16 2.016(3) .
Co2 O7 2.093(3) .
Co2 O5 2.102(3) .
Co2 O4 2.110(3) .
Co2 O1 2.283(2) .
Co3 O17 2.000(3) .
Co3 O18 2.010(3) .
Co3 O10 2.094(3) .
Co3 O8 2.109(3) .
Co3 O7 2.114(3) .
Co3 O1 2.321(2) .
Co4 O19 2.006(3) .
Co4 O20 2.005(3) .
Co4 O11 2.099(3) .
Co4 O10 2.100(3) .
Co4 O13 2.101(3) .
Co4 O1 2.290(3) .
S1 O5 1.432(3) .
S1 O6 1.434(4) .
S1 C8 1.744(5) .
S1 C6 1.746(5) .
S2 O8 1.424(3) .
S2 O9 1.425(3) .
S2 C12 1.728(6) .
S2 C14 1.754(6) .
S3 O11 1.423(3) .
S3 O12 1.443(4) .
S3 C20 1.728(5) .
S3 C18 1.745(5) .
S4 O2 1.425(3) .
S4 O3 1.433(4) .
S4 C24 1.748(5) .
S4 C2 1.766(5) .
O4 C1 1.307(5) .
O7 C7 1.295(5) .
O10 C13 1.305(5) .
O13 C19 1.305(5) .
O14 C25 1.237(5) .
O15 C25 1.246(5) .
O16 C32 1.236(5) .
O17 C32 1.252(6) .
O18 C35 1.254(5) .
O19 C35 1.240(6) .
O20 C36 1.255(6) .
O21 C36 1.256(6) .
C1 C6 1.401(6) .
C1 C2 1.409(7) .
C2 C3 1.387(7) .
C3 C4 1.359(8) .
C3 H3 0.9500 .
C4 C5 1.387(8) .
C4 H4 0.9500 .
C5 C6 1.365(7) .
C5 H5 0.9500 .
C7 C8 1.427(7) .
C7 C12 1.431(7) .
C8 C9 1.381(8) .
C9 C10 1.332(9) .
C9 H9 0.9500 .
C10 C11 1.395(9) .
C10 H10 0.9500 .
C11 C12 1.367(8) .
C11 H11 0.9500 .
C13 C14 1.407(7) .
C13 C18 1.413(7) .
C14 C15 1.360(8) .
C15 C16 1.347(9) .
C15 H15 0.9500 .
C16 C17 1.416(9) .
C16 H16 0.9500 .
C17 C18 1.389(8) .
C17 H17 0.9500 .
C19 C20 1.420(7) .
C19 C24 1.435(7) .
C20 C21 1.375(7) .
C21 C22 1.362(8) .
C21 H21 0.9500 .
C22 C23 1.370(8) .
C22 H22 0.9500 .
C23 C24 1.368(7) .
C23 H23 0.9500 .
C25 C26 1.527(7) .
C26 C31 1.508(6) .
C26 C27 1.520(6) .
C26 H26 1.0000 .
C27 C28 1.492(6) .
C27 H27A 0.9900 .
C27 H27B 0.9900 .
C28 C29 1.520(6) .
C28 C35 1.527(7) 2_665
C28 H28 1.0000 .
C29 C30 1.502(6) .
C29 H29A 0.9900 .
C29 H29B 0.9900 .
C30 C31 1.515(6) .
C30 C36 1.527(6) 15
C30 H30 1.0000 .
C31 H31A 0.9900 .
C31 H31B 0.9900 .
C32 C33 1.560(7) .
C33 C34 1.489(6) 2_665
C33 C34 1.527(6) .
C33 H33 1.0000 .
C34 C33 1.489(6) 3_565
C34 H34A 0.9900 .
C34 H34B 0.9900 .
C35 C28 1.527(7) 3_565
C36 C30 1.527(6) 14_455

loop_
_platon_squeeze_void_nr
_platon_squeeze_void_average_x
_platon_squeeze_void_average_y
_platon_squeeze_void_average_z
_platon_squeeze_void_volume
_platon_squeeze_void_count_electrons
1 0.000 0.000 0.000 959.3 235.7
2 -0.008 0.492 0.001 15843.6 2860.1
3 0.000 1.000 0.500 574.7 148.6
4 0.333 0.667 0.667 955.0 236.7
5 0.333 0.667 0.167 578.0 148.8
6 0.667 0.333 0.333 954.7 236.7
7 0.667 0.333 0.833 577.9 148.8
